data_7715398
loop_
_publ_author_name
'Werner, Luis'
'Hagn, Julika'
'Gerstner, Alexander'
'Radius, Udo'

_publ_section_title
;
 NHC-ligated indenyl- and fluorenyl-substituted Alanes and Gallanes:
 synthons towards indenyl- and fluorenyl-bridged
 (AlC)<sub><i>n</i></sub>-heterocycles (<i>n</i> = 2,3).
;
_journal_issue 13
_journal_name_full 'Dalton transactions (Cambridge, England : 2003)'
_journal_page_first 5932
_journal_page_last 5946
_journal_paper_doi 10.1039/d4dt00244j
_journal_volume 53
_journal_year 2024
_chemical_formula_moiety 'C22 H27 Ga N2'
_chemical_formula_sum 'C22 H27 Ga N2'
_chemical_formula_weight 389.17
_space_group_crystal_system monoclinic
_space_group_IT_number 14
_space_group_name_Hall '-P 2ybc'
_space_group_name_H-M_alt 'P 1 21/c 1'
_atom_sites_solution_hydrogens mixed
_atom_sites_solution_primary dual
_atom_sites_solution_secondary difmap
_audit_creation_method SHELXL-2018/3
_audit_update_record
;
2024-01-25 deposited with the CCDC.	2024-03-04 downloaded from the CCDC.
;
_cell_angle_alpha 90
_cell_angle_beta 108.432(4)
_cell_angle_gamma 90
_cell_formula_units_Z 4
_cell_length_a 13.0769(5)
_cell_length_b 8.4982(2)
_cell_length_c 19.2047(8)
_cell_measurement_reflns_used 9319
_cell_measurement_temperature 100(2)
_cell_measurement_theta_max 30.9470
_cell_measurement_theta_min 2.3040
_cell_volume 2024.73(13)
_computing_cell_refinement 'CrysAlisPro 1.171.40.53 (Rigaku OD, 2019)'
_computing_data_collection 'CrysAlisPro 1.171.40.53 (Rigaku OD, 2019)'
_computing_data_reduction 'CrysAlisPro 1.171.40.53 (Rigaku OD, 2019)'
_computing_molecular_graphics 'ShelXLe (Huebschle et all, 2011)'
_computing_publication_material 'SHELXL-2014/6 (Sheldrick, 2014)'
_computing_structure_refinement 'SHELXL-2018/3 (Sheldrick, 2018)'
_computing_structure_solution 'SHELXT 2014/5 (Sheldrick, 2014)'
_diffrn_ambient_temperature 100(2)
_diffrn_detector_area_resol_mean 10.0000
_diffrn_measured_fraction_theta_full 1.000
_diffrn_measured_fraction_theta_max 0.822
_diffrn_measurement_device_type 'XtaLAB Synergy, Dualflex, HyPix'
_diffrn_measurement_method '\w scans'
_diffrn_radiation_type MoK\a
_diffrn_radiation_wavelength 0.71073
_diffrn_reflns_av_R_equivalents 0.0388
_diffrn_reflns_av_unetI/netI 0.0364
_diffrn_reflns_Laue_measured_fraction_full 1.000
_diffrn_reflns_Laue_measured_fraction_max 0.822
_diffrn_reflns_limit_h_max 16
_diffrn_reflns_limit_h_min -16
_diffrn_reflns_limit_k_max 10
_diffrn_reflns_limit_k_min -11
_diffrn_reflns_limit_l_max 27
_diffrn_reflns_limit_l_min -25
_diffrn_reflns_number 24277
_diffrn_reflns_point_group_measured_fraction_full 1.000
_diffrn_reflns_point_group_measured_fraction_max 0.822
_diffrn_reflns_theta_full 26.000
_diffrn_reflns_theta_max 31.097
_diffrn_reflns_theta_min 2.236
_diffrn_source 'micro-focus sealed X-ray tube'
_exptl_absorpt_coefficient_mu 1.365
_exptl_absorpt_correction_T_max 1.000
_exptl_absorpt_correction_T_min 0.538
_exptl_absorpt_correction_type gaussian
_exptl_absorpt_process_details
;
CrysAlisPro 1.171.41.73a (Rigaku Oxford Diffraction, 2020)
Numerical absorption correction based on gaussian integration over
a multifaceted crystal model
Empirical absorption correction using spherical harmonics,
implemented in SCALE3 ABSPACK scaling algorithm.
;
_exptl_crystal_colour colourless
_exptl_crystal_density_diffrn 1.277
_exptl_crystal_description block
_exptl_crystal_F_000 816
_exptl_crystal_size_max 0.160
_exptl_crystal_size_mid 0.130
_exptl_crystal_size_min 0.080
_refine_diff_density_max 0.401
_refine_diff_density_min -0.308
_refine_diff_density_rms 0.064
_refine_ls_extinction_method none
_refine_ls_goodness_of_fit_ref 1.049
_refine_ls_hydrogen_treatment mixed
_refine_ls_matrix_type full
_refine_ls_number_parameters 238
_refine_ls_number_reflns 5348
_refine_ls_number_restraints 0
_refine_ls_restrained_S_all 1.049
_refine_ls_R_factor_all 0.0475
_refine_ls_R_factor_gt 0.0317
_refine_ls_shift/su_max 0.000
_refine_ls_shift/su_mean 0.000
_refine_ls_structure_factor_coef Fsqd
_refine_ls_weighting_details 'w=1/[\s^2^(Fo^2^)+(0.0306P)^2^+0.7077P] where P=(Fo^2^+2Fc^2^)/3'
_refine_ls_weighting_scheme calc
_refine_ls_wR_factor_gt 0.0674
_refine_ls_wR_factor_ref 0.0714
_reflns_Friedel_coverage 0.000
_reflns_number_gt 4253
_reflns_number_total 5348
_reflns_threshold_expression 'I > 2\s(I)'
_cod_data_source_file d4dt00244j2.cif
_cod_data_source_block compound_11
_cod_depositor_comments 'Adding full bibliography for 7715387--7715402.cif.'
_cod_original_sg_symbol_H-M 'P 21/c'
_cod_database_code 7715398
_shelx_shelxl_version_number 2018/3
_shelx_space_group_comment
;
The symmetry employed for this shelxl refinement is uniquely defined
by the following loop, which should always be used as a source of
symmetry information in preference to the above space-group names.
They are only intended as comments.
;
_shelx_estimated_absorpt_t_min 0.811
_shelx_estimated_absorpt_t_max 0.899

loop_
_space_group_symop_operation_xyz
'x, y, z'
'-x, y+1/2, -z+1/2'
'-x, -y, -z'
'x, -y-1/2, z-1/2'

loop_
_atom_site_label
_atom_site_type_symbol
_atom_site_fract_x
_atom_site_fract_y
_atom_site_fract_z
_atom_site_U_iso_or_equiv
_atom_site_adp_type
_atom_site_occupancy
_atom_site_site_symmetry_order
_atom_site_calc_flag
_atom_site_refinement_flags_posn
_atom_site_refinement_flags_adp
_atom_site_refinement_flags_occupancy
_atom_site_disorder_assembly
_atom_site_disorder_group
Ga01 Ga 0.91506(2) 0.36940(2) 0.74702(2) 0.01691(6) Uani 1 1 d . . . . .
N002 N 0.74729(11) 0.63221(14) 0.69805(7) 0.0163(3) Uani 1 1 d . . . . .
N003 N 0.80931(11) 0.62298(14) 0.81569(7) 0.0168(3) Uani 1 1 d . . . . .
C004 C 0.79852(13) 0.14580(17) 0.81114(9) 0.0184(3) Uani 1 1 d . . . . .
C005 C 0.73221(13) 0.15849(16) 0.68343(9) 0.0185(3) Uani 1 1 d . . . . .
C006 C 0.83459(13) 0.16113(17) 0.74513(9) 0.0185(3) Uani 1 1 d . . . . .
H006 H 0.881092 0.069930 0.741720 0.022 Uiso 1 1 calc R U . . .
C007 C 0.64288(13) 0.15857(17) 0.71012(9) 0.0185(3) Uani 1 1 d . . . . .
C008 C 0.81296(13) 0.54793(17) 0.75422(8) 0.0158(3) Uani 1 1 d . . . . .
C009 C 0.86345(14) 0.56882(19) 0.89158(8) 0.0197(3) Uani 1 1 d . . . . .
H009 H 0.903684 0.469984 0.889151 0.024 Uiso 1 1 calc R U . . .
C00A C 0.72270(13) 0.59275(18) 0.61940(8) 0.0178(3) Uani 1 1 d . . . . .
H00A H 0.754581 0.487159 0.616058 0.021 Uiso 1 1 calc R U . . .
C00B C 0.70418(14) 0.75991(18) 0.72403(9) 0.0205(3) Uani 1 1 d . . . . .
H00B H 0.656710 0.837067 0.695345 0.025 Uiso 1 1 calc R U . . .
C00C C 0.68455(13) 0.15018(17) 0.79003(9) 0.0189(3) Uani 1 1 d . . . . .
C00D C 0.85851(14) 0.12599(18) 0.88468(9) 0.0229(3) Uani 1 1 d . . . . .
H00D H 0.935019 0.123473 0.899414 0.027 Uiso 1 1 calc R U . . .
C00E C 0.71408(15) 0.15431(18) 0.60763(10) 0.0231(4) Uani 1 1 d . . . . .
H00E H 0.773206 0.155512 0.588927 0.028 Uiso 1 1 calc R U . . .
C00F C 0.74262(14) 0.75337(18) 0.79776(9) 0.0207(3) Uani 1 1 d . . . . .
H00F H 0.726980 0.824622 0.831152 0.025 Uiso 1 1 calc R U . . .
C00G C 0.63126(15) 0.13507(19) 0.84237(10) 0.0242(4) Uani 1 1 d . . . . .
H00G H 0.554807 0.138649 0.828240 0.029 Uiso 1 1 calc R U . . .
C00H C 0.77898(16) 0.5303(2) 0.92805(10) 0.0280(4) Uani 1 1 d . . . . .
H00C H 0.738726 0.625870 0.931210 0.042 Uiso 1 1 calc R U . . .
H00H H 0.814447 0.489317 0.977512 0.042 Uiso 1 1 calc R U . . .
H00I H 0.729270 0.450929 0.898943 0.042 Uiso 1 1 calc R U . . .
C00I C 0.53722(15) 0.15492(19) 0.66154(10) 0.0252(4) Uani 1 1 d . . . . .
H00J H 0.477420 0.156273 0.679568 0.030 Uiso 1 1 calc R U . . .
C00J C 0.80454(16) 0.10986(19) 0.93650(10) 0.0274(4) Uani 1 1 d . . . . .
H00K H 0.844820 0.095379 0.986749 0.033 Uiso 1 1 calc R U . . .
C00K C 0.77433(16) 0.7115(2) 0.58166(10) 0.0276(4) Uani 1 1 d . . . . .
H00L H 0.762192 0.679106 0.530703 0.041 Uiso 1 1 calc R U . . .
H00M H 0.851970 0.716682 0.607511 0.041 Uiso 1 1 calc R U . . .
H00N H 0.742136 0.815387 0.582415 0.041 Uiso 1 1 calc R U . . .
C00L C 0.69239(16) 0.1147(2) 0.91542(10) 0.0284(4) Uani 1 1 d . . . . .
H00O H 0.657242 0.103972 0.951545 0.034 Uiso 1 1 calc R U . . .
C00M C 0.94462(16) 0.6916(2) 0.93344(10) 0.0294(4) Uani 1 1 d . . . . .
H00P H 0.997255 0.711135 0.907717 0.044 Uiso 1 1 calc R U . . .
H00Q H 0.981982 0.652890 0.983056 0.044 Uiso 1 1 calc R U . . .
H00R H 0.906830 0.789648 0.936465 0.044 Uiso 1 1 calc R U . . .
C00N C 0.60155(14) 0.5810(2) 0.58353(10) 0.0281(4) Uani 1 1 d . . . . .
H00S H 0.585689 0.549254 0.532135 0.042 Uiso 1 1 calc R U . . .
H00T H 0.568475 0.683561 0.585772 0.042 Uiso 1 1 calc R U . . .
H00U H 0.572272 0.502597 0.609512 0.042 Uiso 1 1 calc R U . . .
C00O C 0.60954(16) 0.1484(2) 0.56002(10) 0.0277(4) Uani 1 1 d . . . . .
H00V H 0.597371 0.143738 0.508609 0.033 Uiso 1 1 calc R U . . .
C00P C 0.52154(16) 0.1493(2) 0.58672(11) 0.0299(4) Uani 1 1 d . . . . .
H00W H 0.450349 0.146037 0.553227 0.036 Uiso 1 1 calc R U . . .
H4 H 1.0092(18) 0.379(2) 0.8125(12) 0.041(6) Uiso 1 1 d . . . . .
H3 H 0.9387(18) 0.392(2) 0.6777(12) 0.038(6) Uiso 1 1 d . . . . .

loop_
_atom_site_aniso_label
_atom_site_aniso_U_11
_atom_site_aniso_U_22
_atom_site_aniso_U_33
_atom_site_aniso_U_23
_atom_site_aniso_U_13
_atom_site_aniso_U_12
Ga01 0.01382(9) 0.01661(9) 0.02093(10) 0.00124(7) 0.00639(7) 0.00059(7)
N002 0.0189(7) 0.0145(6) 0.0140(6) -0.0005(5) 0.0029(5) 0.0007(5)
N003 0.0197(7) 0.0148(6) 0.0146(6) -0.0002(5) 0.0034(5) 0.0007(5)
C004 0.0196(8) 0.0115(7) 0.0248(9) 0.0009(6) 0.0082(7) -0.0005(5)
C005 0.0217(9) 0.0100(7) 0.0244(9) -0.0016(6) 0.0083(7) -0.0013(5)
C006 0.0183(8) 0.0147(7) 0.0238(9) -0.0001(6) 0.0085(7) 0.0016(5)
C007 0.0195(8) 0.0136(7) 0.0232(9) -0.0008(6) 0.0079(7) -0.0001(5)
C008 0.0155(8) 0.0177(7) 0.0134(8) 0.0004(6) 0.0035(6) -0.0010(5)
C009 0.0261(9) 0.0180(7) 0.0126(8) 0.0015(6) 0.0029(7) 0.0018(6)
C00A 0.0207(8) 0.0182(7) 0.0132(8) -0.0023(5) 0.0036(7) -0.0004(6)
C00B 0.0238(9) 0.0129(7) 0.0233(9) -0.0018(6) 0.0052(7) 0.0028(6)
C00C 0.0209(8) 0.0122(7) 0.0250(9) -0.0010(6) 0.0092(7) 0.0003(6)
C00D 0.0240(9) 0.0172(8) 0.0253(9) 0.0025(6) 0.0047(7) -0.0007(6)
C00E 0.0303(10) 0.0177(8) 0.0249(9) -0.0054(6) 0.0136(8) -0.0035(6)
C00F 0.0259(9) 0.0144(7) 0.0209(9) -0.0022(6) 0.0062(7) 0.0022(6)
C00G 0.0240(9) 0.0222(8) 0.0301(10) 0.0012(7) 0.0139(8) -0.0003(7)
C00H 0.0362(11) 0.0278(9) 0.0218(9) 0.0034(7) 0.0119(8) -0.0012(7)
C00I 0.0194(9) 0.0240(9) 0.0320(10) 0.0006(7) 0.0079(8) -0.0015(6)
C00J 0.0385(11) 0.0207(9) 0.0207(9) 0.0032(6) 0.0060(8) -0.0027(7)
C00K 0.0344(11) 0.0284(9) 0.0212(9) -0.0003(7) 0.0104(8) -0.0080(7)
C00L 0.0398(11) 0.0242(9) 0.0272(10) 0.0022(7) 0.0190(9) -0.0028(7)
C00M 0.0304(11) 0.0298(9) 0.0207(9) 0.0024(7) -0.0023(8) -0.0053(7)
C00N 0.0214(9) 0.0379(10) 0.0221(9) -0.0089(7) 0.0030(8) -0.0027(7)
C00O 0.0377(11) 0.0234(9) 0.0204(9) -0.0036(6) 0.0070(8) -0.0061(7)
C00P 0.0259(10) 0.0279(9) 0.0294(10) -0.0004(7) -0.0006(8) -0.0054(7)

loop_
_atom_type_symbol
_atom_type_description
_atom_type_scat_dispersion_real
_atom_type_scat_dispersion_imag
_atom_type_scat_source
C C 0.0033 0.0016 'International Tables Vol C Tables 4.2.6.8 and 6.1.1.4'
H H 0.0000 0.0000 'International Tables Vol C Tables 4.2.6.8 and 6.1.1.4'
N N 0.0061 0.0033 'International Tables Vol C Tables 4.2.6.8 and 6.1.1.4'
Ga Ga 0.2307 1.6083 'International Tables Vol C Tables 4.2.6.8 and 6.1.1.4'

loop_
_geom_angle_atom_site_label_1
_geom_angle_atom_site_label_2
_geom_angle_atom_site_label_3
_geom_angle
_geom_angle_site_symmetry_1
_geom_angle_site_symmetry_3
_geom_angle_publ_flag
C006 Ga01 C008 107.30(6) . . ?
C006 Ga01 H4 110.7(8) . . ?
C008 Ga01 H4 106.8(8) . . ?
C006 Ga01 H3 110.6(8) . . ?
C008 Ga01 H3 106.8(8) . . ?
H4 Ga01 H3 114.2(12) . . ?
C008 N002 C00B 110.82(13) . . ?
C008 N002 C00A 124.92(13) . . ?
C00B N002 C00A 124.25(13) . . ?
C008 N003 C00F 110.66(13) . . ?
C008 N003 C009 125.05(13) . . ?
C00F N003 C009 124.19(13) . . ?
C00D C004 C00C 119.88(15) . . ?
C00D C004 C006 130.14(16) . . ?
C00C C004 C006 109.97(15) . . ?
C00E C005 C007 119.25(16) . . ?
C00E C005 C006 130.22(15) . . ?
C007 C005 C006 110.53(14) . . ?
C005 C006 C004 103.29(13) . . ?
C005 C006 Ga01 110.83(10) . . ?
C004 C006 Ga01 111.00(10) . . ?
C005 C006 H006 110.5 . . ?
C004 C006 H006 110.5 . . ?
Ga01 C006 H006 110.5 . . ?
C00I C007 C005 120.76(16) . . ?
C00I C007 C00C 131.35(15) . . ?
C005 C007 C00C 107.71(14) . . ?
N002 C008 N003 104.90(13) . . ?
N002 C008 Ga01 126.85(11) . . ?
N003 C008 Ga01 127.49(11) . . ?
N003 C009 C00H 109.29(14) . . ?
N003 C009 C00M 110.10(13) . . ?
C00H C009 C00M 113.02(14) . . ?
N003 C009 H009 108.1 . . ?
C00H C009 H009 108.1 . . ?
C00M C009 H009 108.1 . . ?
N002 C00A C00N 109.69(13) . . ?
N002 C00A C00K 110.51(13) . . ?
C00N C00A C00K 112.62(15) . . ?
N002 C00A H00A 108.0 . . ?
C00N C00A H00A 108.0 . . ?
C00K C00A H00A 108.0 . . ?
C00F C00B N002 106.69(14) . . ?
C00F C00B H00B 126.7 . . ?
N002 C00B H00B 126.7 . . ?
C00G C00C C004 120.70(16) . . ?
C00G C00C C007 130.94(16) . . ?
C004 C00C C007 108.16(14) . . ?
C004 C00D C00J 119.01(17) . . ?
C004 C00D H00D 120.5 . . ?
C00J C00D H00D 120.5 . . ?
C00O C00E C005 119.67(16) . . ?
C00O C00E H00E 120.2 . . ?
C005 C00E H00E 120.2 . . ?
C00B C00F N003 106.92(14) . . ?
C00B C00F H00F 126.5 . . ?
N003 C00F H00F 126.5 . . ?
C00L C00G C00C 118.63(17) . . ?
C00L C00G H00G 120.7 . . ?
C00C C00G H00G 120.7 . . ?
C009 C00H H00C 109.5 . . ?
C009 C00H H00H 109.5 . . ?
H00C C00H H00H 109.5 . . ?
C009 C00H H00I 109.5 . . ?
H00C C00H H00I 109.5 . . ?
H00H C00H H00I 109.5 . . ?
C00P C00I C007 118.81(17) . . ?
C00P C00I H00J 120.6 . . ?
C007 C00I H00J 120.6 . . ?
C00L C00J C00D 120.84(17) . . ?
C00L C00J H00K 119.6 . . ?
C00D C00J H00K 119.6 . . ?
C00A C00K H00L 109.5 . . ?
C00A C00K H00M 109.5 . . ?
H00L C00K H00M 109.5 . . ?
C00A C00K H00N 109.5 . . ?
H00L C00K H00N 109.5 . . ?
H00M C00K H00N 109.5 . . ?
C00G C00L C00J 120.94(16) . . ?
C00G C00L H00O 119.5 . . ?
C00J C00L H00O 119.5 . . ?
C009 C00M H00P 109.5 . . ?
C009 C00M H00Q 109.5 . . ?
H00P C00M H00Q 109.5 . . ?
C009 C00M H00R 109.5 . . ?
H00P C00M H00R 109.5 . . ?
H00Q C00M H00R 109.5 . . ?
C00A C00N H00S 109.5 . . ?
C00A C00N H00T 109.5 . . ?
H00S C00N H00T 109.5 . . ?
C00A C00N H00U 109.5 . . ?
H00S C00N H00U 109.5 . . ?
H00T C00N H00U 109.5 . . ?
C00E C00O C00P 120.82(17) . . ?
C00E C00O H00V 119.6 . . ?
C00P C00O H00V 119.6 . . ?
C00I C00P C00O 120.68(17) . . ?
C00I C00P H00W 119.7 . . ?
C00O C00P H00W 119.7 . . ?

loop_
_geom_bond_atom_site_label_1
_geom_bond_atom_site_label_2
_geom_bond_distance
_geom_bond_site_symmetry_2
_geom_bond_publ_flag
Ga01 C006 2.0535(15) . ?
Ga01 C008 2.0544(15) . ?
Ga01 H4 1.46(2) . ?
Ga01 H3 1.47(2) . ?
N002 C008 1.352(2) . ?
N002 C00B 1.3865(19) . ?
N002 C00A 1.4800(19) . ?
N003 C008 1.356(2) . ?
N003 C00F 1.385(2) . ?
N003 C009 1.478(2) . ?
C004 C00D 1.392(2) . ?
C004 C00C 1.416(2) . ?
C004 C006 1.491(2) . ?
C005 C00E 1.399(2) . ?
C005 C007 1.416(2) . ?
C005 C006 1.481(2) . ?
C006 H006 1.0000 . ?
C007 C00I 1.402(2) . ?
C007 C00C 1.459(2) . ?
C009 C00H 1.519(2) . ?
C009 C00M 1.524(2) . ?
C009 H009 1.0000 . ?
C00A C00N 1.518(2) . ?
C00A C00K 1.520(2) . ?
C00A H00A 1.0000 . ?
C00B C00F 1.346(2) . ?
C00B H00B 0.9500 . ?
C00C C00G 1.398(2) . ?
C00D C00J 1.397(2) . ?
C00D H00D 0.9500 . ?
C00E C00O 1.384(3) . ?
C00E H00E 0.9500 . ?
C00F H00F 0.9500 . ?
C00G C00L 1.388(3) . ?
C00G H00G 0.9500 . ?
C00H H00C 0.9800 . ?
C00H H00H 0.9800 . ?
C00H H00I 0.9800 . ?
C00I C00P 1.387(3) . ?
C00I H00J 0.9500 . ?
C00J C00L 1.393(3) . ?
C00J H00K 0.9500 . ?
C00K H00L 0.9800 . ?
C00K H00M 0.9800 . ?
C00K H00N 0.9800 . ?
C00L H00O 0.9500 . ?
C00M H00P 0.9800 . ?
C00M H00Q 0.9800 . ?
C00M H00R 0.9800 . ?
C00N H00S 0.9800 . ?
C00N H00T 0.9800 . ?
C00N H00U 0.9800 . ?
C00O C00P 1.400(3) . ?
C00O H00V 0.9500 . ?
C00P H00W 0.9500 . ?

loop_
_geom_torsion_atom_site_label_1
_geom_torsion_atom_site_label_2
_geom_torsion_atom_site_label_3
_geom_torsion_atom_site_label_4
_geom_torsion
_geom_torsion_site_symmetry_1
_geom_torsion_site_symmetry_2
_geom_torsion_site_symmetry_3
_geom_torsion_site_symmetry_4
_geom_torsion_publ_flag
C00E C005 C006 C004 -173.48(15) . . . . ?
C007 C005 C006 C004 5.71(16) . . . . ?
C00E C005 C006 Ga01 67.59(18) . . . . ?
C007 C005 C006 Ga01 -113.22(12) . . . . ?
C00D C004 C006 C005 173.05(15) . . . . ?
C00C C004 C006 C005 -5.52(16) . . . . ?
C00D C004 C006 Ga01 -68.13(18) . . . . ?
C00C C004 C006 Ga01 113.30(12) . . . . ?
C00E C005 C007 C00I -0.2(2) . . . . ?
C006 C005 C007 C00I -179.45(13) . . . . ?
C00E C005 C007 C00C 175.40(13) . . . . ?
C006 C005 C007 C00C -3.89(17) . . . . ?
C00B N002 C008 N003 0.83(17) . . . . ?
C00A N002 C008 N003 -178.11(13) . . . . ?
C00B N002 C008 Ga01 -169.75(11) . . . . ?
C00A N002 C008 Ga01 11.3(2) . . . . ?
C00F N003 C008 N002 -0.47(17) . . . . ?
C009 N003 C008 N002 176.12(14) . . . . ?
C00F N003 C008 Ga01 170.03(11) . . . . ?
C009 N003 C008 Ga01 -13.4(2) . . . . ?
C008 N003 C009 C00H -116.22(17) . . . . ?
C00F N003 C009 C00H 59.92(19) . . . . ?
C008 N003 C009 C00M 119.08(17) . . . . ?
C00F N003 C009 C00M -64.8(2) . . . . ?
C008 N002 C00A C00N 125.00(16) . . . . ?
C00B N002 C00A C00N -53.8(2) . . . . ?
C008 N002 C00A C00K -110.26(17) . . . . ?
C00B N002 C00A C00K 70.9(2) . . . . ?
C008 N002 C00B C00F -0.90(18) . . . . ?
C00A N002 C00B C00F 178.06(14) . . . . ?
C00D C004 C00C C00G 0.1(2) . . . . ?
C006 C004 C00C C00G 178.85(13) . . . . ?
C00D C004 C00C C007 -175.31(13) . . . . ?
C006 C004 C00C C007 3.43(16) . . . . ?
C00I C007 C00C C00G 0.4(3) . . . . ?
C005 C007 C00C C00G -174.53(15) . . . . ?
C00I C007 C00C C004 175.17(16) . . . . ?
C005 C007 C00C C004 0.26(16) . . . . ?
C00C C004 C00D C00J 0.3(2) . . . . ?
C006 C004 C00D C00J -178.10(15) . . . . ?
C007 C005 C00E C00O -0.8(2) . . . . ?
C006 C005 C00E C00O 178.36(15) . . . . ?
N002 C00B C00F N003 0.57(18) . . . . ?
C008 N003 C00F C00B -0.07(19) . . . . ?
C009 N003 C00F C00B -176.69(15) . . . . ?
C004 C00C C00G C00L -0.4(2) . . . . ?
C007 C00C C00G C00L 173.86(16) . . . . ?
C005 C007 C00I C00P 0.8(2) . . . . ?
C00C C007 C00I C00P -173.59(16) . . . . ?
C004 C00D C00J C00L -0.5(2) . . . . ?
C00C C00G C00L C00J 0.2(2) . . . . ?
C00D C00J C00L C00G 0.3(3) . . . . ?
C005 C00E C00O C00P 1.1(2) . . . . ?
C007 C00I C00P C00O -0.5(2) . . . . ?
C00E C00O C00P C00I -0.5(3) . . . . ?
